data_2209883
loop_
_publ_author_name
'Lv, Zhi-Fang'
'Xu, Bin'
'Wang, Jin-Tang'

_publ_section_title
;
 <i>N</i>-Acryloylglycine
;
_journal_issue 8
_journal_name_full 'Acta Crystallographica Section E'
_journal_page_first o3344
_journal_page_last o3345
_journal_paper_doi 10.1107/S1600536806026201
_journal_volume 62
_journal_year 2006
_chemical_formula_iupac 'C5 H7 N O3'
_chemical_formula_moiety 'C5 H7 N O3'
_chemical_formula_sum 'C5 H7 N O3'
_chemical_formula_weight 129.12
_chemical_melting_point 401
_chemical_name_systematic
;
 N-Acryloyl glycine
;
_space_group_IT_number 43
_symmetry_cell_setting orthorhombic
_symmetry_space_group_name_Hall 'F 2 -2d'
_symmetry_space_group_name_H-M 'F d d 2'
_atom_sites_solution_hydrogens geom
_atom_sites_solution_primary direct
_atom_sites_solution_secondary difmap
_audit_creation_method SHELXL-97
_cell_angle_alpha 90.00
_cell_angle_beta 90.00
_cell_angle_gamma 90.00
_cell_formula_units_Z 16
_cell_length_a 18.212(4)
_cell_length_b 18.318(4)
_cell_length_c 7.5330(15)
_cell_measurement_reflns_used 25
_cell_measurement_temperature 294(2)
_cell_measurement_theta_max 12
_cell_measurement_theta_min 10
_cell_volume 2513.1(9)
_computing_cell_refinement 'CAD-4 Software'
_computing_data_collection 'CAD-4 Software (Enraf--Nonius, 1989)'
_computing_data_reduction 'XCAD4 (Harms & Wocadlo, 1995)'
_computing_molecular_graphics 'SHELXTL (Bruker, 2000)'
_computing_publication_material SHELXTL
_computing_structure_refinement 'SHELXL-97 (Sheldrick, 1997)'
_computing_structure_solution 'SHELXS-97 (Sheldrick, 1997)'
_diffrn_ambient_temperature 294(2)
_diffrn_measured_fraction_theta_full 0.997
_diffrn_measured_fraction_theta_max 0.997
_diffrn_measurement_device_type 'Enraf--Nonius CAD-4 diffractometer'
_diffrn_measurement_method '\w scans'
_diffrn_radiation_monochromator graphite
_diffrn_radiation_source 'fine-focus sealed tube'
_diffrn_radiation_type MoK\a
_diffrn_radiation_wavelength 0.71073
_diffrn_reflns_av_R_equivalents 0.0537
_diffrn_reflns_av_sigmaI/netI 0.0504
_diffrn_reflns_limit_h_max 0
_diffrn_reflns_limit_h_min -22
_diffrn_reflns_limit_k_max 22
_diffrn_reflns_limit_k_min -22
_diffrn_reflns_limit_l_max 9
_diffrn_reflns_limit_l_min 0
_diffrn_reflns_number 1307
_diffrn_reflns_theta_full 26.02
_diffrn_reflns_theta_max 26.02
_diffrn_reflns_theta_min 3.13
_diffrn_standards_decay_% 0
_diffrn_standards_interval_count 200
_diffrn_standards_number 3
_exptl_absorpt_coefficient_mu 0.114
_exptl_absorpt_correction_type none
_exptl_crystal_colour colorless
_exptl_crystal_density_diffrn 1.365
_exptl_crystal_density_method 'not measured'
_exptl_crystal_description block
_exptl_crystal_F_000 1088
_exptl_crystal_size_max 0.30
_exptl_crystal_size_mid 0.20
_exptl_crystal_size_min 0.10
_refine_diff_density_max 0.198
_refine_diff_density_min -0.342
_refine_ls_extinction_method none
_refine_ls_goodness_of_fit_ref 1.043
_refine_ls_hydrogen_treatment mixed
_refine_ls_matrix_type full
_refine_ls_number_parameters 87
_refine_ls_number_reflns 666
_refine_ls_number_restraints 1
_refine_ls_restrained_S_all 1.042
_refine_ls_R_factor_all 0.0463
_refine_ls_R_factor_gt 0.0429
_refine_ls_shift/su_max 0.000
_refine_ls_shift/su_mean 0.000
_refine_ls_structure_factor_coef Fsqd
_refine_ls_weighting_details 'calc w=1/[\s^2^(Fo^2^)+(0.0637P)^2^+0.5439P] where P=(Fo^2^+2Fc^2^)/3'
_refine_ls_weighting_scheme calc
_refine_ls_wR_factor_gt 0.0986
_refine_ls_wR_factor_ref 0.1016
_reflns_number_gt 614
_reflns_number_total 666
_reflns_threshold_expression I>2\s(I)
_cod_data_source_file hk2075.cif
_cod_data_source_block I
_cod_original_cell_volume 2513.0(9)
_cod_database_code 2209883
_cod_database_fobs_code 2209883

loop_
_symmetry_equiv_pos_as_xyz
'x, y, z'
'-x, -y, z'
'x+1/4, -y+1/4, z+1/4'
'-x+1/4, y+1/4, z+1/4'
'x, y+1/2, z+1/2'
'-x, -y+1/2, z+1/2'
'x+1/4, -y+3/4, z+3/4'
'-x+1/4, y+3/4, z+3/4'
'x+1/2, y, z+1/2'
'-x+1/2, -y, z+1/2'
'x+3/4, -y+1/4, z+3/4'
'-x+3/4, y+1/4, z+3/4'
'x+1/2, y+1/2, z'
'-x+1/2, -y+1/2, z'
'x+3/4, -y+3/4, z+1/4'
'-x+3/4, y+3/4, z+1/4'

loop_
_atom_site_type_symbol
_atom_site_label
_atom_site_fract_x
_atom_site_fract_y
_atom_site_fract_z
_atom_site_U_iso_or_equiv
_atom_site_adp_type
_atom_site_calc_flag
_atom_site_refinement_flags
_atom_site_occupancy
C C1 0.13765(13) 0.17628(12) 0.2606(4) 0.0366(6) Uani d . 1
C C2 0.18236(12) 0.10849(13) 0.2338(4) 0.0396(6) Uani d . 1
H H2A 0.1881 0.0834 0.3464 0.047 Uiso calc R 1
H H2B 0.1569 0.0760 0.1528 0.047 Uiso calc R 1
C C3 0.29783(12) 0.07597(13) 0.0921(4) 0.0380(6) Uani d . 1
C C4 0.37050(15) 0.10227(16) 0.0293(4) 0.0467(6) Uani d . 1
H H4 0.3798 0.1522 0.0274 0.056 Uiso calc R 1
C C5 0.42144(16) 0.05757(19) -0.0232(6) 0.0654(10) Uani d . 1
H H5A 0.4130 0.0075 -0.0222 0.079 Uiso calc R 1
H H5B 0.4664 0.0756 -0.0619 0.079 Uiso calc R 1
N N1 0.25391(11) 0.12621(10) 0.1625(4) 0.0402(5) Uani d . 1
O O1 0.15986(10) 0.23722(9) 0.2332(3) 0.0569(6) Uani d . 1
O O2 0.07119(10) 0.16096(9) 0.3184(3) 0.0481(6) Uani d . 1
H H2 0.0475 0.1988 0.3284 0.072 Uiso calc R 1
O O3 0.28002(10) 0.01096(9) 0.0815(4) 0.0576(6) Uani d . 1
H H1 0.2688(17) 0.1728(17) 0.174(5) 0.055(9) Uiso d . 1

loop_
_atom_site_aniso_label
_atom_site_aniso_U_11
_atom_site_aniso_U_22
_atom_site_aniso_U_33
_atom_site_aniso_U_12
_atom_site_aniso_U_13
_atom_site_aniso_U_23
C1 0.0303(11) 0.0281(11) 0.0514(14) 0.0012(9) -0.0015(11) -0.0023(10)
C2 0.0297(11) 0.0274(10) 0.0616(15) 0.0009(9) -0.0011(14) -0.0003(11)
C3 0.0303(12) 0.0304(10) 0.0531(14) 0.0003(9) -0.0059(11) -0.0058(11)
C4 0.0368(13) 0.0407(13) 0.0625(15) -0.0057(11) 0.0012(13) -0.0034(12)
C5 0.0375(14) 0.0564(17) 0.103(3) -0.0034(14) 0.0145(18) -0.0052(19)
N1 0.0314(10) 0.0272(9) 0.0620(12) -0.0003(7) 0.0012(10) -0.0049(10)
O1 0.0433(9) 0.0254(8) 0.1019(16) -0.0019(7) 0.0175(12) 0.0001(10)
O2 0.0313(9) 0.0300(8) 0.0831(15) -0.0002(7) 0.0085(10) -0.0008(9)
O3 0.0339(9) 0.0321(9) 0.1068(17) -0.0044(7) 0.0057(12) -0.0219(12)

loop_
_atom_type_symbol
_atom_type_description
_atom_type_scat_dispersion_real
_atom_type_scat_dispersion_imag
_atom_type_scat_source
C C 0.0033 0.0016 'International Tables Vol C Tables 4.2.6.8 and 6.1.1.4'
H H 0.0000 0.0000 'International Tables Vol C Tables 4.2.6.8 and 6.1.1.4'
N N 0.0061 0.0033 'International Tables Vol C Tables 4.2.6.8 and 6.1.1.4'
O O 0.0106 0.0060 'International Tables Vol C Tables 4.2.6.8 and 6.1.1.4'

loop_
_geom_angle_atom_site_label_1
_geom_angle_atom_site_label_2
_geom_angle_atom_site_label_3
_geom_angle
_geom_angle_publ_flag
O1 C1 O2 124.2(2) yes
O1 C1 C2 124.2(2) yes
O2 C1 C2 111.55(19) yes
N1 C2 C1 110.70(19) yes
N1 C2 H2A 109.5 ?
C1 C2 H2A 109.5 ?
N1 C2 H2B 109.5 ?
C1 C2 H2B 109.5 ?
H2A C2 H2B 108.1 ?
O3 C3 N1 122.3(2) yes
O3 C3 C4 121.7(2) yes
N1 C3 C4 116.0(2) yes
C5 C4 C3 121.9(3) ?
C5 C4 H4 119.0 ?
C3 C4 H4 119.0 ?
C4 C5 H5A 120.0 ?
C4 C5 H5B 120.0 ?
H5A C5 H5B 120.0 ?
C3 N1 C2 122.3(2) yes
C3 N1 H1 121(2) ?
C2 N1 H1 117(2) ?
C1 O2 H2 109.5 ?

loop_
_geom_bond_atom_site_label_1
_geom_bond_atom_site_label_2
_geom_bond_distance
_geom_bond_publ_flag
C1 O1 1.205(3) yes
C1 O2 1.317(3) yes
C1 C2 1.498(3) ?
C2 N1 1.446(3) yes
C2 H2A 0.9700 ?
C2 H2B 0.9700 ?
C3 O3 1.237(3) yes
C3 N1 1.330(3) yes
C3 C4 1.486(4) ?
C4 C5 1.299(4) ?
C4 H4 0.9300 ?
C5 H5A 0.9300 ?
C5 H5B 0.9300 ?
N1 H1 0.90(3) ?
O2 H2 0.8200 ?

loop_
_geom_hbond_atom_site_label_D
_geom_hbond_atom_site_label_H
_geom_hbond_atom_site_label_A
_geom_hbond_site_symmetry_A
_geom_hbond_distance_DH
_geom_hbond_distance_HA
_geom_hbond_distance_DA
_geom_hbond_angle_DHA
_geom_hbond_publ_flag
N1 H1 O1 . 0.90(3) 2.35(3) 2.712(3) 104(2) yes
N1 H1 O1 14_555 0.90(3) 2.14(3) 3.001(3) 159.00 yes
C2 H2A O3 10_555 0.9700 2.54000 3.481(4) 163.00 yes

loop_
_cod_related_entry_id
_cod_related_entry_database
_cod_related_entry_code
1 ChemSpider 90657
